data_4031362
loop_
_publ_author_name
'Wan, Jie-Ping'
'Cao, Shuo'
'Liu, Yunyun'

_publ_section_title
;
 A Metal- and Azide-Free Multicomponent Assembly toward Regioselective
 Construction of 1,5-Disubstituted 1,2,3-Triazoles.
;
_journal_issue 18
_journal_name_full 'The Journal of organic chemistry'
_journal_page_first 9028
_journal_page_last 9033
_journal_paper_doi 10.1021/acs.joc.5b01121
_journal_volume 80
_journal_year 2015
_chemical_formula_moiety 'C20 H15 N3 O2'
_chemical_formula_sum 'C20 H15 N3 O2'
_chemical_formula_weight 329.35
_chemical_name_systematic
; 
 ? 
;
_space_group_IT_number 14
_symmetry_cell_setting monoclinic
_symmetry_space_group_name_Hall '-P 2yn'
_symmetry_space_group_name_H-M 'P 1 21/n 1'
_atom_sites_solution_hydrogens geom
_atom_sites_solution_primary direct
_atom_sites_solution_secondary difmap
_audit_creation_method SHELXL-97
_cell_angle_alpha 90.00
_cell_angle_beta 94.18(3)
_cell_angle_gamma 90.00
_cell_formula_units_Z 4
_cell_length_a 11.017(2)
_cell_length_b 10.630(2)
_cell_length_c 14.191(3)
_cell_measurement_reflns_used 8843
_cell_measurement_temperature 295(2)
_cell_measurement_theta_max 27.5
_cell_measurement_theta_min 3.1
_cell_volume 1657.5(6)
_computing_cell_refinement RAPID-AUTO
_computing_data_collection 'RAPID-AUTO (Rigaku, 1998)'
_computing_data_reduction 'CrystalStructure (Rigaku/MSC, 2004)'
_computing_molecular_graphics SHELXL-97
_computing_publication_material SHELXL-97
_computing_structure_refinement 'SHELXL-97 (Sheldrick, 1997)'
_computing_structure_solution 'SHELXS-97 (Sheldrick, 1990)'
_diffrn_ambient_temperature 295(2)
_diffrn_measured_fraction_theta_full 0.997
_diffrn_measured_fraction_theta_max 0.997
_diffrn_measurement_device_type 'Rigaku R-AXIS RAPID'
_diffrn_measurement_method '\w scans'
_diffrn_radiation_monochromator graphite
_diffrn_radiation_source 'fine-focus sealed tube'
_diffrn_radiation_type MoK\a
_diffrn_radiation_wavelength 0.71073
_diffrn_reflns_av_R_equivalents 0.0313
_diffrn_reflns_av_sigmaI/netI 0.0252
_diffrn_reflns_limit_h_max 12
_diffrn_reflns_limit_h_min -13
_diffrn_reflns_limit_k_max 12
_diffrn_reflns_limit_k_min -12
_diffrn_reflns_limit_l_max 17
_diffrn_reflns_limit_l_min -17
_diffrn_reflns_number 13231
_diffrn_reflns_theta_full 25.35
_diffrn_reflns_theta_max 25.35
_diffrn_reflns_theta_min 3.09
_diffrn_standards_decay_% 0
_diffrn_standards_number imgae
_exptl_absorpt_coefficient_mu 0.088
_exptl_absorpt_correction_T_max 0.809
_exptl_absorpt_correction_T_min 0.712
_exptl_absorpt_correction_type multi-scan
_exptl_absorpt_process_details 'ABSCOR (Rigaku, 1995)'
_exptl_crystal_colour colorless
_exptl_crystal_density_diffrn 1.320
_exptl_crystal_density_method 'not measured'
_exptl_crystal_description block
_exptl_crystal_F_000 688
_exptl_crystal_size_max 0.49
_exptl_crystal_size_mid 0.42
_exptl_crystal_size_min 0.27
_refine_diff_density_max 0.233
_refine_diff_density_min -0.257
_refine_diff_density_rms 0.053
_refine_ls_extinction_coef 0.027(3)
_refine_ls_extinction_expression Fc^*^=kFc[1+0.001xFc^2^\l^3^/sin(2\q)]^-1/4^
_refine_ls_extinction_method SHELXL
_refine_ls_goodness_of_fit_ref 1.143
_refine_ls_hydrogen_treatment constr
_refine_ls_matrix_type full
_refine_ls_number_parameters 227
_refine_ls_number_reflns 3030
_refine_ls_number_restraints 0
_refine_ls_restrained_S_all 1.143
_refine_ls_R_factor_all 0.0743
_refine_ls_R_factor_gt 0.0433
_refine_ls_shift/su_max 0.000
_refine_ls_shift/su_mean 0.000
_refine_ls_structure_factor_coef Fsqd
_refine_ls_weighting_details 'calc w=1/[\s^2^(Fo^2^)+(0.0560P)^2^+0.7782P] where P=(Fo^2^+2Fc^2^)/3'
_refine_ls_weighting_scheme calc
_refine_ls_wR_factor_gt 0.1032
_refine_ls_wR_factor_ref 0.1529
_reflns_number_gt 2077
_reflns_number_total 3030
_reflns_threshold_expression >2\s(I)
_cod_data_source_file jo5b01121_si_002.cif
_cod_data_source_block shx97
_cod_depositor_comments 'Adding full bibliography for 4031362.cif.'
_cod_original_cell_volume 1657.6(6)
_cod_original_sg_symbol_H-M 'P 21/n'
_cod_database_code 4031362

loop_
_symmetry_equiv_pos_as_xyz
'x, y, z'
'-x+1/2, y+1/2, -z+1/2'
'-x, -y, -z'
'x-1/2, -y-1/2, z-1/2'

loop_
_atom_site_label
_atom_site_type_symbol
_atom_site_fract_x
_atom_site_fract_y
_atom_site_fract_z
_atom_site_U_iso_or_equiv
_atom_site_adp_type
_atom_site_occupancy
_atom_site_symmetry_multiplicity
_atom_site_calc_flag
_atom_site_refinement_flags
O1 O 0.78389(15) 0.70065(16) 0.16482(13) 0.0598(5) Uani 1 1 d .
O2 O 1.17434(18) 0.95545(18) -0.02454(13) 0.0717(6) Uani 1 1 d .
N1 N 1.02843(19) 0.3827(2) 0.25872(16) 0.0638(6) Uani 1 1 d .
N2 N 1.08815(18) 0.4696(2) 0.21543(16) 0.0595(6) Uani 1 1 d .
N3 N 1.00542(16) 0.54945(17) 0.17354(13) 0.0467(5) Uani 1 1 d .
C1 C 0.3250(2) 0.3346(3) 0.09080(17) 0.0592(7) Uani 1 1 d .
H1A H 0.2527 0.3786 0.0957 0.071 Uiso 1 1 calc R
C2 C 0.3209(2) 0.2107(3) 0.0678(2) 0.0672(8) Uani 1 1 d .
H2A H 0.2461 0.1711 0.0560 0.081 Uiso 1 1 calc R
C3 C 0.4286(3) 0.1423(3) 0.0618(2) 0.0742(8) Uani 1 1 d .
H3A H 0.4252 0.0571 0.0469 0.089 Uiso 1 1 calc R
C4 C 0.5379(2) 0.2000(3) 0.0777(2) 0.0647(7) Uani 1 1 d .
H4A H 0.6089 0.1537 0.0732 0.078 Uiso 1 1 calc R
C5 C 0.5462(2) 0.3287(2) 0.10080(16) 0.0483(6) Uani 1 1 d .
C6 C 0.4369(2) 0.3976(2) 0.10737(15) 0.0475(6) Uani 1 1 d .
C7 C 0.4446(2) 0.5272(2) 0.12884(18) 0.0559(7) Uani 1 1 d .
H7A H 0.3733 0.5733 0.1325 0.067 Uiso 1 1 calc R
C8 C 0.5531(2) 0.5859(2) 0.14422(17) 0.0528(6) Uani 1 1 d .
H8A H 0.5555 0.6717 0.1571 0.063 Uiso 1 1 calc R
C9 C 0.66345(19) 0.5176(2) 0.14087(15) 0.0430(5) Uani 1 1 d .
C10 C 0.6579(2) 0.3924(2) 0.11833(16) 0.0483(6) Uani 1 1 d .
H10A H 0.7300 0.3479 0.1145 0.058 Uiso 1 1 calc R
C11 C 0.7789(2) 0.5856(2) 0.16263(15) 0.0453(5) Uani 1 1 d .
C12 C 0.89018(19) 0.5116(2) 0.18856(16) 0.0440(5) Uani 1 1 d .
C13 C 0.9079(2) 0.4059(2) 0.24278(18) 0.0564(6) Uani 1 1 d .
H13A H 0.8462 0.3571 0.2654 0.068 Uiso 1 1 calc R
C14 C 1.04735(19) 0.6530(2) 0.11979(15) 0.0450(6) Uani 1 1 d .
C15 C 1.1380(2) 0.7295(2) 0.16006(17) 0.0562(6) Uani 1 1 d .
H15A H 1.1706 0.7143 0.2213 0.067 Uiso 1 1 calc R
C16 C 1.1797(2) 0.8283(3) 0.10911(18) 0.0614(7) Uani 1 1 d .
H16A H 1.2418 0.8794 0.1354 0.074 Uiso 1 1 calc R
C17 C 1.1293(2) 0.8519(2) 0.01846(17) 0.0509(6) Uani 1 1 d .
C18 C 1.0402(2) 0.7743(2) -0.02217(16) 0.0494(6) Uani 1 1 d .
H18A H 1.0075 0.7892 -0.0834 0.059 Uiso 1 1 calc R
C19 C 1.0000(2) 0.6739(2) 0.02908(16) 0.0490(6) Uani 1 1 d .
H19A H 0.9406 0.6204 0.0019 0.059 Uiso 1 1 calc R
C20 C 1.1272(3) 0.9845(3) -0.1176(2) 0.0772(9) Uani 1 1 d .
H20A H 1.1673 1.0579 -0.1396 0.116 Uiso 1 1 calc R
H20B H 1.0414 1.0003 -0.1177 0.116 Uiso 1 1 calc R
H20C H 1.1409 0.9149 -0.1586 0.116 Uiso 1 1 calc R

loop_
_atom_site_aniso_label
_atom_site_aniso_U_11
_atom_site_aniso_U_22
_atom_site_aniso_U_33
_atom_site_aniso_U_23
_atom_site_aniso_U_13
_atom_site_aniso_U_12
O1 0.0509(10) 0.0430(10) 0.0861(13) -0.0005(9) 0.0087(9) 0.0008(7)
O2 0.0795(13) 0.0698(13) 0.0654(12) 0.0125(9) 0.0031(10) -0.0251(10)
N1 0.0512(12) 0.0603(14) 0.0788(15) 0.0167(12) -0.0025(11) 0.0037(11)
N2 0.0448(11) 0.0594(14) 0.0734(14) 0.0129(11) -0.0018(10) 0.0049(10)
N3 0.0398(10) 0.0469(11) 0.0527(11) 0.0047(9) -0.0008(8) -0.0001(8)
C1 0.0444(13) 0.0752(19) 0.0572(15) -0.0079(13) -0.0019(11) -0.0008(12)
C2 0.0529(15) 0.077(2) 0.0708(17) -0.0102(15) -0.0015(13) -0.0154(14)
C3 0.0640(18) 0.0611(18) 0.097(2) -0.0178(16) 0.0002(16) -0.0120(14)
C4 0.0519(15) 0.0525(16) 0.0895(19) -0.0135(14) 0.0038(13) -0.0007(12)
C5 0.0447(12) 0.0485(14) 0.0511(13) -0.0032(10) 0.0003(10) 0.0008(10)
C6 0.0425(12) 0.0577(15) 0.0413(12) -0.0037(10) -0.0036(9) 0.0011(11)
C7 0.0437(13) 0.0597(16) 0.0632(15) -0.0113(12) -0.0035(11) 0.0122(11)
C8 0.0491(13) 0.0490(14) 0.0589(14) -0.0050(11) -0.0047(11) 0.0083(11)
C9 0.0413(12) 0.0430(13) 0.0445(12) 0.0000(10) 0.0009(9) 0.0035(9)
C10 0.0407(12) 0.0483(14) 0.0559(13) -0.0029(11) 0.0023(10) 0.0048(10)
C11 0.0465(13) 0.0424(14) 0.0474(12) 0.0016(10) 0.0068(10) 0.0001(10)
C12 0.0378(11) 0.0439(13) 0.0504(13) 0.0029(10) 0.0036(9) -0.0012(10)
C13 0.0499(14) 0.0509(15) 0.0677(16) 0.0101(12) 0.0003(12) -0.0012(11)
C14 0.0401(11) 0.0466(13) 0.0480(13) 0.0016(10) 0.0014(10) -0.0029(10)
C15 0.0546(14) 0.0643(16) 0.0479(13) 0.0035(12) -0.0083(11) -0.0129(12)
C16 0.0543(15) 0.0685(18) 0.0597(15) -0.0010(13) -0.0074(12) -0.0222(13)
C17 0.0482(13) 0.0511(14) 0.0534(13) 0.0025(11) 0.0044(11) -0.0082(11)
C18 0.0479(13) 0.0578(15) 0.0420(12) -0.0021(11) 0.0008(10) -0.0025(11)
C19 0.0464(12) 0.0522(14) 0.0473(13) -0.0057(11) -0.0042(10) -0.0076(11)
C20 0.094(2) 0.077(2) 0.0616(17) 0.0178(15) 0.0147(15) -0.0022(17)

loop_
_atom_type_symbol
_atom_type_description
_atom_type_scat_dispersion_real
_atom_type_scat_dispersion_imag
_atom_type_scat_source
C C 0.0033 0.0016 'International Tables Vol C Tables 4.2.6.8 and 6.1.1.4'
H H 0.0000 0.0000 'International Tables Vol C Tables 4.2.6.8 and 6.1.1.4'
N N 0.0061 0.0033 'International Tables Vol C Tables 4.2.6.8 and 6.1.1.4'
O O 0.0106 0.0060 'International Tables Vol C Tables 4.2.6.8 and 6.1.1.4'

loop_
_geom_angle_atom_site_label_1
_geom_angle_atom_site_label_2
_geom_angle_atom_site_label_3
_geom_angle
C17 O2 C20 118.0(2)
N2 N1 C13 108.2(2)
N1 N2 N3 107.63(18)
N2 N3 C12 110.60(18)
N2 N3 C14 118.86(17)
C12 N3 C14 130.49(18)
C2 C1 C6 121.0(2)
C2 C1 H1A 119.5
C6 C1 H1A 119.5
C1 C2 C3 120.4(2)
C1 C2 H2A 119.8
C3 C2 H2A 119.8
C4 C3 C2 120.1(3)
C4 C3 H3A 119.9
C2 C3 H3A 119.9
C3 C4 C5 121.3(3)
C3 C4 H4A 119.3
C5 C4 H4A 119.3
C4 C5 C10 123.2(2)
C4 C5 C6 118.4(2)
C10 C5 C6 118.4(2)
C1 C6 C7 122.5(2)
C1 C6 C5 118.8(2)
C7 C6 C5 118.7(2)
C8 C7 C6 121.6(2)
C8 C7 H7A 119.2
C6 C7 H7A 119.2
C7 C8 C9 120.5(2)
C7 C8 H8A 119.7
C9 C8 H8A 119.7
C10 C9 C8 118.7(2)
C10 C9 C11 123.2(2)
C8 C9 C11 118.0(2)
C9 C10 C5 122.1(2)
C9 C10 H10A 119.0
C5 C10 H10A 119.0
O1 C11 C9 122.1(2)
O1 C11 C12 119.3(2)
C9 C11 C12 118.5(2)
N3 C12 C13 103.5(2)
N3 C12 C11 124.6(2)
C13 C12 C11 131.1(2)
N1 C13 C12 110.0(2)
N1 C13 H13A 125.0
C12 C13 H13A 125.0
C19 C14 C15 120.5(2)
C19 C14 N3 120.58(19)
C15 C14 N3 118.92(19)
C16 C15 C14 119.5(2)
C16 C15 H15A 120.2
C14 C15 H15A 120.2
C15 C16 C17 120.0(2)
C15 C16 H16A 120.0
C17 C16 H16A 120.0
O2 C17 C18 124.5(2)
O2 C17 C16 115.2(2)
C18 C17 C16 120.4(2)
C17 C18 C19 119.2(2)
C17 C18 H18A 120.4
C19 C18 H18A 120.4
C14 C19 C18 120.3(2)
C14 C19 H19A 119.8
C18 C19 H19A 119.8
O2 C20 H20A 109.5
O2 C20 H20B 109.5
H20A C20 H20B 109.5
O2 C20 H20C 109.5
H20A C20 H20C 109.5
H20B C20 H20C 109.5

loop_
_geom_bond_atom_site_label_1
_geom_bond_atom_site_label_2
_geom_bond_distance
O1 C11 1.225(3)
O2 C17 1.369(3)
O2 C20 1.418(3)
N1 N2 1.313(3)
N1 C13 1.353(3)
N2 N3 1.351(3)
N3 C12 1.363(3)
N3 C14 1.434(3)
C1 C2 1.356(4)
C1 C6 1.408(3)
C1 H1A 0.9300
C2 C3 1.400(4)
C2 H2A 0.9300
C3 C4 1.356(4)
C3 H3A 0.9300
C4 C5 1.409(3)
C4 H4A 0.9300
C5 C10 1.411(3)
C5 C6 1.417(3)
C6 C7 1.413(3)
C7 C8 1.352(3)
C7 H7A 0.9300
C8 C9 1.420(3)
C8 H8A 0.9300
C9 C10 1.369(3)
C9 C11 1.475(3)
C10 H10A 0.9300
C11 C12 1.481(3)
C12 C13 1.368(3)
C13 H13A 0.9300
C14 C19 1.371(3)
C14 C15 1.379(3)
C15 C16 1.374(3)
C15 H15A 0.9300
C16 C17 1.386(3)
C16 H16A 0.9300
C17 C18 1.376(3)
C18 C19 1.382(3)
C18 H18A 0.9300
C19 H19A 0.9300
C20 H20A 0.9600
C20 H20B 0.9600
C20 H20C 0.9600

loop_
_geom_torsion_atom_site_label_1
_geom_torsion_atom_site_label_2
_geom_torsion_atom_site_label_3
_geom_torsion_atom_site_label_4
_geom_torsion
C13 N1 N2 N3 1.2(3)
N1 N2 N3 C12 -1.3(3)
N1 N2 N3 C14 -179.1(2)
C6 C1 C2 C3 1.2(4)
C1 C2 C3 C4 -0.9(5)
C2 C3 C4 C5 0.3(5)
C3 C4 C5 C10 179.7(3)
C3 C4 C5 C6 0.1(4)
C2 C1 C6 C7 178.2(2)
C2 C1 C6 C5 -0.8(4)
C4 C5 C6 C1 0.2(3)
C10 C5 C6 C1 -179.5(2)
C4 C5 C6 C7 -178.9(2)
C10 C5 C6 C7 1.5(3)
C1 C6 C7 C8 -179.8(2)
C5 C6 C7 C8 -0.8(4)
C6 C7 C8 C9 -1.2(4)
C7 C8 C9 C10 2.4(3)
C7 C8 C9 C11 -177.2(2)
C8 C9 C10 C5 -1.7(3)
C11 C9 C10 C5 177.9(2)
C4 C5 C10 C9 -179.9(2)
C6 C5 C10 C9 -0.3(3)
C10 C9 C11 O1 165.7(2)
C8 C9 C11 O1 -14.7(3)
C10 C9 C11 C12 -18.3(3)
C8 C9 C11 C12 161.3(2)
N2 N3 C12 C13 0.8(3)
C14 N3 C12 C13 178.3(2)
N2 N3 C12 C11 172.2(2)
C14 N3 C12 C11 -10.4(4)
O1 C11 C12 N3 -31.8(3)
C9 C11 C12 N3 152.0(2)
O1 C11 C12 C13 137.0(3)
C9 C11 C12 C13 -39.1(4)
N2 N1 C13 C12 -0.7(3)
N3 C12 C13 N1 -0.1(3)
C11 C12 C13 N1 -170.6(2)
N2 N3 C14 C19 128.4(2)
C12 N3 C14 C19 -48.9(3)
N2 N3 C14 C15 -50.2(3)
C12 N3 C14 C15 132.5(3)
C19 C14 C15 C16 0.9(4)
N3 C14 C15 C16 179.5(2)
C14 C15 C16 C17 1.1(4)
C20 O2 C17 C18 -0.6(4)
C20 O2 C17 C16 179.6(2)
C15 C16 C17 O2 177.6(2)
C15 C16 C17 C18 -2.2(4)
O2 C17 C18 C19 -178.5(2)
C16 C17 C18 C19 1.2(4)
C15 C14 C19 C18 -1.8(4)
N3 C14 C19 C18 179.6(2)
C17 C18 C19 C14 0.8(3)
